data_7005124
loop_
_publ_author_name
'Chang, Xiaohong'
'Kim, Mi-Young'
'Kim, Yong-Joo'
'Huh, Hyun Sue'
'Lee, Soon W.'

_publ_section_title
;
 Dinuclear palladium-azido complexes containing thiophene derivatives:
 reactivity toward organic isocyanides and isothiocyanates.
;
_journal_issue 7
_journal_name_full 'Dalton transactions (Cambridge, England : 2003)'
_journal_page_first 792
_journal_page_last 801
_journal_paper_doi 10.1039/b616901e
_journal_year 2007
_chemical_formula_sum 'C30 H46 N8 P4 Pd2 S2'
_chemical_formula_weight 919.55
_chemical_name_systematic
;
?
;
_space_group_IT_number 15
_symmetry_cell_setting monoclinic
_symmetry_space_group_name_Hall '-C 2yc'
_symmetry_space_group_name_H-M 'C 1 2/c 1'
_atom_sites_solution_hydrogens geom
_atom_sites_solution_primary direct
_atom_sites_solution_secondary difmap
_audit_creation_method SHELXL-97
_cell_angle_alpha 90.00
_cell_angle_beta 98.081(13)
_cell_angle_gamma 90.00
_cell_formula_units_Z 4
_cell_length_a 28.363(4)
_cell_length_b 11.0249(14)
_cell_length_c 15.054(3)
_cell_measurement_reflns_used 27
_cell_measurement_temperature 293(2)
_cell_measurement_theta_max 12.49
_cell_measurement_theta_min 2.70
_cell_volume 4660.6(13)
_computing_cell_refinement 'Siemens XSCANS'
_computing_data_collection 'Siemens XSCANS'
_computing_data_reduction 'Siemens SHELXTL'
_computing_molecular_graphics 'Siemens SHELXTL'
_computing_publication_material 'Siemens SHELXTL'
_computing_structure_refinement 'SHELXL-97 (Sheldrick, 1997)'
_computing_structure_solution 'SHELXS-97 (Sheldrick, 1990)'
_diffrn_ambient_temperature 293(2)
_diffrn_measured_fraction_theta_full 0.978
_diffrn_measured_fraction_theta_max 0.978
_diffrn_measurement_device 'Siemens P4'
_diffrn_measurement_method '\w scans'
_diffrn_radiation_monochromator graphite
_diffrn_radiation_source 'sealed tube'
_diffrn_radiation_type MoK\a
_diffrn_radiation_wavelength 0.71073
_diffrn_reflns_av_R_equivalents 0.0322
_diffrn_reflns_av_sigmaI/netI 0.0760
_diffrn_reflns_limit_h_max 0
_diffrn_reflns_limit_h_min -33
_diffrn_reflns_limit_k_max 13
_diffrn_reflns_limit_k_min 0
_diffrn_reflns_limit_l_max 17
_diffrn_reflns_limit_l_min -17
_diffrn_reflns_number 4109
_diffrn_reflns_theta_full 25.05
_diffrn_reflns_theta_max 25.05
_diffrn_reflns_theta_min 2.35
_diffrn_standards_interval_count 97
_diffrn_standards_number 3
_exptl_absorpt_coefficient_mu 1.026
_exptl_absorpt_correction_T_max 0.9102
_exptl_absorpt_correction_T_min 0.6863
_exptl_absorpt_correction_type empirical
_exptl_crystal_colour 'ORANGE '
_exptl_crystal_density_diffrn 1.310
_exptl_crystal_density_method 'not measured'
_exptl_crystal_description 'BLOCK '
_exptl_crystal_F_000 1864
_exptl_crystal_size_max 0.24
_exptl_crystal_size_mid 0.18
_exptl_crystal_size_min 0.12
_refine_diff_density_max 0.987
_refine_diff_density_min -0.606
_refine_diff_density_rms 0.129
_refine_ls_extinction_coef 0.00023(13)
_refine_ls_extinction_expression Fc^*^=kFc[1+0.001xFc^2^\l^3^/sin(2\q)]^-1/4^
_refine_ls_extinction_method SHELXL
_refine_ls_goodness_of_fit_ref 1.025
_refine_ls_hydrogen_treatment mixed
_refine_ls_matrix_type full
_refine_ls_number_parameters 194
_refine_ls_number_reflns 4025
_refine_ls_number_restraints 0
_refine_ls_restrained_S_all 1.025
_refine_ls_R_factor_all 0.1216
_refine_ls_R_factor_gt 0.0697
_refine_ls_shift/su_max 0.001
_refine_ls_shift/su_mean 0.000
_refine_ls_structure_factor_coef Fsqd
_refine_ls_weighting_details 'calc w=1/[\s^2^(Fo^2^)+(0.1191P)^2^+0.0000P] where P=(Fo^2^+2Fc^2^)/3'
_refine_ls_weighting_scheme calc
_refine_ls_wR_factor_gt 0.1747
_refine_ls_wR_factor_ref 0.2104
_reflns_number_gt 2484
_reflns_number_total 4025
_reflns_threshold_expression >2sigma(I)
_cod_data_source_file b616901e.txt
_cod_data_source_block cxh309
_cod_depositor_comments
;
The following automatic conversions were performed:
'_symmetry_cell_setting' value 'Monoclinic' changed to 'monoclinic'
according to '/home/saulius/struct/CIF-dictionaries/cif_core.dic'
dictionary named 'cif_core.dic' version 2.4.1 from 2010-06-29.

Automatic conversion script
Id: cif_fix_enum 1527 2010-12-29 10:47:43Z saulius 
;
_cod_original_cell_volume 4660.7(13)
_cod_original_sg_symbol_H-M 'C2/c '
_cod_database_code 7005124

loop_
_symmetry_equiv_pos_as_xyz
'x, y, z'
'-x, y, -z+1/2'
'x+1/2, y+1/2, z'
'-x+1/2, y+1/2, -z+1/2'
'-x, -y, -z'
'x, -y, z-1/2'
'-x+1/2, -y+1/2, -z'
'x+1/2, -y+1/2, z-1/2'

loop_
_atom_site_label
_atom_site_type_symbol
_atom_site_fract_x
_atom_site_fract_y
_atom_site_fract_z
_atom_site_U_iso_or_equiv
_atom_site_adp_type
_atom_site_occupancy
_atom_site_symmetry_multiplicity
_atom_site_calc_flag
_atom_site_refinement_flags
_atom_site_disorder_assembly
_atom_site_disorder_group
Pd1 Pd 0.63479(2) 0.72730(7) 0.41734(5) 0.0568(3) Uani 1 1 d . . .
S1 S 0.55742(7) 0.3778(2) 0.47522(15) 0.0547(6) Uani 1 1 d . . .
P1 P 0.60833(9) 0.6921(3) 0.26673(18) 0.0695(7) Uani 1 1 d . . .
P2 P 0.65750(13) 0.7635(4) 0.5672(2) 0.0957(11) Uani 1 1 d . . .
N1 N 0.6425(3) 0.2760(9) 0.4354(6) 0.078(2) Uani 1 1 d . . .
N2 N 0.6733(5) 0.8816(10) 0.3902(8) 0.118(4) Uani 1 1 d . . .
N3 N 0.6899(4) 0.9196(8) 0.3339(7) 0.088(3) Uani 1 1 d . . .
N4 N 0.7087(8) 0.9606(12) 0.2835(12) 0.204(10) Uani 1 1 d . . .
C1 C 0.5235(3) 0.5073(8) 0.4864(6) 0.050(2) Uani 1 1 d . . .
C2 C 0.5481(3) 0.6075(8) 0.4715(6) 0.051(2) Uani 1 1 d . . .
H2 H 0.5356 0.6850 0.4753 0.062 Uiso 1 1 calc R . .
C3 C 0.5949(3) 0.5864(8) 0.4493(6) 0.050(2) Uani 1 1 d . . .
C4 C 0.6049(3) 0.4670(8) 0.4494(5) 0.052(2) Uani 1 1 d . . .
C5 C 0.6465(3) 0.3972(9) 0.4292(6) 0.055(2) Uani 1 1 d . . .
C6 C 0.6876(3) 0.4515(10) 0.4045(7) 0.076(3) Uani 1 1 d . . .
H6 H 0.6905 0.5354 0.4022 0.091 Uiso 1 1 calc R . .
C7 C 0.7240(3) 0.3757(11) 0.3834(7) 0.075(3) Uani 1 1 d . . .
H7 H 0.7517 0.4090 0.3670 0.090 Uiso 1 1 calc R . .
C8 C 0.7191(4) 0.2570(12) 0.3868(9) 0.089(4) Uani 1 1 d . . .
H8 H 0.7428 0.2066 0.3709 0.107 Uiso 1 1 calc R . .
C9 C 0.6792(4) 0.2079(10) 0.4137(9) 0.093(4) Uani 1 1 d . . .
H9 H 0.6770 0.1240 0.4173 0.112 Uiso 1 1 calc R . .
C10 C 0.5716(7) 0.8168(17) 0.2174(11) 0.145(6) Uani 1 1 d . . .
H10A H 0.5455 0.8292 0.2507 0.217 Uiso 1 1 calc R . .
H10B H 0.5595 0.7977 0.1562 0.217 Uiso 1 1 calc R . .
H10C H 0.5904 0.8893 0.2192 0.217 Uiso 1 1 calc R . .
C11 C 0.6563(5) 0.6779(17) 0.1991(9) 0.124(5) Uani 1 1 d . . .
H11A H 0.6766 0.6116 0.2210 0.186 Uiso 1 1 calc R . .
H11B H 0.6745 0.7517 0.2028 0.186 Uiso 1 1 calc R . .
H11C H 0.6431 0.6631 0.1378 0.186 Uiso 1 1 calc R . .
C12 C 0.5727(4) 0.5578(14) 0.2372(7) 0.104(4) Uani 1 1 d . . .
H12A H 0.5895 0.4875 0.2624 0.156 Uiso 1 1 calc R . .
H12B H 0.5667 0.5500 0.1730 0.156 Uiso 1 1 calc R . .
H12C H 0.5429 0.5648 0.2603 0.156 Uiso 1 1 calc R . .
C13 C 0.7158(5) 0.8246(16) 0.5959(10) 0.124(5) Uiso 1 1 d . . .
H13A H 0.7310 0.8305 0.5429 0.185 Uiso 1 1 calc R . .
H13B H 0.7342 0.7724 0.6386 0.185 Uiso 1 1 calc R . .
H13C H 0.7137 0.9037 0.6216 0.185 Uiso 1 1 calc R . .
C14 C 0.6365(10) 0.676(3) 0.6492(19) 0.245(12) Uiso 1 1 d . . .
H14A H 0.6060 0.6429 0.6259 0.368 Uiso 1 1 calc R . .
H14B H 0.6336 0.7254 0.7006 0.368 Uiso 1 1 calc R . .
H14C H 0.6585 0.6109 0.6664 0.368 Uiso 1 1 calc R . .
C15 C 0.6170(14) 0.835(4) 0.614(3) 0.332(19) Uiso 1 1 d . . .
H15A H 0.6151 0.9179 0.5934 0.498 Uiso 1 1 calc R . .
H15B H 0.6255 0.8340 0.6780 0.498 Uiso 1 1 calc R . .
H15C H 0.5868 0.7966 0.5979 0.498 Uiso 1 1 calc R . .

loop_
_atom_site_aniso_label
_atom_site_aniso_U_11
_atom_site_aniso_U_22
_atom_site_aniso_U_33
_atom_site_aniso_U_23
_atom_site_aniso_U_13
_atom_site_aniso_U_12
Pd1 0.0563(4) 0.0541(5) 0.0646(5) -0.0045(3) 0.0243(3) -0.0159(3)
S1 0.0498(12) 0.0511(13) 0.0664(14) -0.0002(10) 0.0195(10) -0.0093(9)
P1 0.0663(16) 0.0831(19) 0.0615(16) 0.0049(13) 0.0165(13) -0.0089(13)
P2 0.093(2) 0.127(3) 0.0717(18) -0.0255(18) 0.0260(16) -0.055(2)
N1 0.077(6) 0.067(5) 0.096(7) 0.002(5) 0.033(5) 0.005(4)
N2 0.159(10) 0.093(8) 0.118(9) -0.020(6) 0.075(8) -0.071(7)
N3 0.115(8) 0.054(5) 0.108(7) 0.006(5) 0.056(6) -0.016(5)
N4 0.34(2) 0.088(9) 0.230(17) 0.009(10) 0.210(19) -0.047(12)
C1 0.041(4) 0.059(5) 0.054(5) -0.005(4) 0.013(4) -0.003(4)
C2 0.049(5) 0.044(5) 0.065(5) -0.002(4) 0.020(4) -0.008(4)
C3 0.033(4) 0.061(6) 0.057(5) -0.009(4) 0.015(4) -0.011(4)
C4 0.054(5) 0.054(5) 0.049(5) -0.001(4) 0.012(4) -0.012(4)
C5 0.040(5) 0.065(6) 0.063(6) -0.004(4) 0.014(4) -0.004(4)
C6 0.063(6) 0.075(7) 0.093(8) 0.004(6) 0.027(6) -0.012(5)
C7 0.049(5) 0.083(8) 0.096(8) 0.006(6) 0.025(5) 0.012(5)
C8 0.080(7) 0.096(10) 0.098(9) 0.009(7) 0.033(7) 0.031(7)
C9 0.099(9) 0.057(7) 0.132(11) -0.005(6) 0.047(8) 0.021(6)
C10 0.166(16) 0.125(13) 0.137(14) 0.034(11) -0.001(12) 0.031(12)
C11 0.120(11) 0.174(15) 0.089(9) -0.024(10) 0.055(8) -0.037(11)
C12 0.097(9) 0.155(13) 0.057(7) -0.012(7) 0.004(6) -0.035(8)

loop_
_atom_type_symbol
_atom_type_description
_atom_type_scat_dispersion_real
_atom_type_scat_dispersion_imag
_atom_type_scat_source
C C 0.0033 0.0016 'International Tables Vol C Tables 4.2.6.8 and 6.1.1.4'
H H 0.0000 0.0000 'International Tables Vol C Tables 4.2.6.8 and 6.1.1.4'
N N 0.0061 0.0033 'International Tables Vol C Tables 4.2.6.8 and 6.1.1.4'
P P 0.1023 0.0942 'International Tables Vol C Tables 4.2.6.8 and 6.1.1.4'
S S 0.1246 0.1234 'International Tables Vol C Tables 4.2.6.8 and 6.1.1.4'
Pd Pd -0.9988 1.0072 'International Tables Vol C Tables 4.2.6.8 and 6.1.1.4'

loop_
_geom_angle_atom_site_label_1
_geom_angle_atom_site_label_2
_geom_angle_atom_site_label_3
_geom_angle
_geom_angle_site_symmetry_1
_geom_angle_site_symmetry_3
_geom_angle_publ_flag
C3 Pd1 N2 175.7(4) . . ?
C3 Pd1 P2 89.4(2) . . ?
N2 Pd1 P2 88.2(3) . . ?
C3 Pd1 P1 89.4(2) . . ?
N2 Pd1 P1 93.0(3) . . ?
P2 Pd1 P1 177.44(11) . . ?
C1 S1 C4 90.8(4) . . ?
C12 P1 C11 103.2(7) . . ?
C12 P1 C10 104.4(8) . . ?
C11 P1 C10 105.5(8) . . ?
C12 P1 Pd1 118.0(4) . . ?
C11 P1 Pd1 113.4(5) . . ?
C10 P1 Pd1 111.1(6) . . ?
C15 P2 C14 68.5(17) . . ?
C15 P2 C13 113.4(16) . . ?
C14 P2 C13 115.9(12) . . ?
C15 P2 Pd1 113.0(14) . . ?
C14 P2 Pd1 121.7(10) . . ?
C13 P2 Pd1 115.3(5) . . ?
C5 N1 C9 117.1(9) . . ?
N3 N2 Pd1 138.2(9) . . ?
N4 N3 N2 174.4(18) . . ?
C2 C1 C1 130.9(10) . 5_666 ?
C2 C1 S1 110.6(6) . . ?
C1 C1 S1 118.4(9) 5_666 . ?
C1 C2 C3 115.2(8) . . ?
C4 C3 C2 111.1(7) . . ?
C4 C3 Pd1 128.9(6) . . ?
C2 C3 Pd1 119.9(6) . . ?
C3 C4 C5 133.1(7) . . ?
C3 C4 S1 112.4(6) . . ?
C5 C4 S1 114.5(7) . . ?
N1 C5 C6 121.6(9) . . ?
N1 C5 C4 115.1(7) . . ?
C6 C5 C4 123.3(9) . . ?
C7 C6 C5 118.1(10) . . ?
C8 C7 C6 119.9(10) . . ?
C7 C8 C9 120.1(10) . . ?
N1 C9 C8 123.1(11) . . ?

loop_
_geom_bond_atom_site_label_1
_geom_bond_atom_site_label_2
_geom_bond_distance
_geom_bond_site_symmetry_2
_geom_bond_publ_flag
Pd1 C3 2.019(8) . ?
Pd1 N2 2.093(9) . ?
Pd1 P2 2.293(3) . ?
Pd1 P1 2.319(3) . ?
S1 C1 1.743(9) . ?
S1 C4 1.755(8) . ?
P1 C12 1.813(13) . ?
P1 C11 1.817(12) . ?
P1 C10 1.819(16) . ?
P2 C15 1.63(4) . ?
P2 C14 1.74(3) . ?
P2 C13 1.782(15) . ?
N1 C5 1.345(12) . ?
N1 C9 1.360(13) . ?
N2 N3 1.108(12) . ?
N3 N4 1.088(13) . ?
C1 C2 1.341(11) . ?
C1 C1 1.458(15) 5_666 ?
C2 C3 1.435(10) . ?
C3 C4 1.346(12) . ?
C4 C5 1.477(12) . ?
C5 C6 1.405(12) . ?
C6 C7 1.400(14) . ?
C7 C8 1.318(15) . ?
C8 C9 1.367(17) . ?
